data_4038747
loop_
_publ_author_name
'Yuan, Wei-Cheng'
'Quan, Bao-Xue'
'Zhao, Jian-Qiang'
'You, Yong'
'Wang, Zhen-Hua'
'Zhou, Ming-Qiang'

_publ_section_title
;
 [4 + 2] Annulation Reaction of <i>In Situ</i> Generated Azoalkenes with
 Azlactones: Access to 4,5-Dihydropyridazin-3(2<i>H</i>)-Ones.
;
_journal_name_full 'The Journal of organic chemistry'
_journal_paper_doi 10.1021/acs.joc.0c01592
_journal_year 2020
_chemical_formula_moiety 'C30 H25 N3 O4 S'
_chemical_formula_sum 'C30 H25 N3 O4 S'
_chemical_formula_weight 523.59
_space_group_crystal_system monoclinic
_space_group_IT_number 15
_space_group_name_Hall '-C 2yc'
_space_group_name_H-M_alt 'C 1 2/c 1'
_atom_sites_solution_hydrogens geom
_atom_sites_solution_primary direct
_audit_creation_date 2019-08-30
_audit_creation_method
;
Olex2 1.2
(compiled 2018.05.29 svn.r3508 for OlexSys, GUI svn.r5506)
;
_cell_angle_alpha 90
_cell_angle_beta 112.6255(16)
_cell_angle_gamma 90
_cell_formula_units_Z 8
_cell_length_a 30.4299(4)
_cell_length_b 8.50556(7)
_cell_length_c 22.1713(3)
_cell_measurement_reflns_used 4988
_cell_measurement_temperature 293(2)
_cell_measurement_theta_max 70.8940
_cell_measurement_theta_min 4.2410
_cell_volume 5296.81(13)
_computing_cell_refinement 'CrysAlisPro 1.171.40.53 (Rigaku OD, 2019)'
_computing_data_collection 'CrysAlisPro 1.171.40.53 (Rigaku OD, 2019)'
_computing_data_reduction 'CrysAlisPro 1.171.40.53 (Rigaku OD, 2019)'
_computing_molecular_graphics 'Olex2 (Dolomanov et al., 2009)'
_computing_publication_material 'Olex2 (Dolomanov et al., 2009)'
_computing_structure_refinement 'ShelXL (Sheldrick, 2015)'
_computing_structure_solution 'ShelXS (Sheldrick, 2008)'
_diffrn_ambient_temperature 293(2)
_diffrn_detector 'CCD plate'
_diffrn_detector_area_resol_mean 16.2312
_diffrn_detector_type Eos
_diffrn_measured_fraction_theta_full 0.996
_diffrn_measured_fraction_theta_max 0.996
_diffrn_measurement_details
;
List of Runs (angles in degrees, time in seconds):

  # Type    Start    End  Width  t~exp~   \w     \q     \k     \f   Frames
--------------------------------------------------------------------------
  1  \w    -73.00 -20.00   0.50    0.50    --  -33.50 -57.00 -90.00  106
  2  \w    -47.00  31.00   0.50    0.50    --  -33.50  37.00 -90.00  156
  3  \w    -68.00 -32.00   0.50    0.50    --  -33.50 178.00  30.00   72
  4  \w    -70.00 -24.00   0.50    0.50    --  -33.50 -57.00-120.00   92
  5  \w     59.00 109.00   0.50    0.50    --   36.47 178.00 -60.00  100
  6  \w     17.00  45.00   0.50    0.50    --   36.47 -57.00 -60.00   56
  7  \w    -32.00  34.00   0.50    0.50    --   36.47 -57.00  60.00  132
  8  \w     22.00 105.00   0.50    0.50    --   36.47  37.00 -60.00  166
  9  \w     73.00 104.00   0.50    0.50    --   36.47 178.00-120.00   62
 10  \w     50.00  75.00   0.50    0.50    --   36.47 -99.00-180.00   50
 11  \w      6.00  33.00   0.50    0.50    --   36.47 -99.00-180.00   54
 12  \w     76.00 103.00   0.50    0.50    --   36.47 178.00 -30.00   54
 13  \w     88.00 178.00   0.50    2.50    --  108.00  45.00-120.00  180
 14  \w     42.00 109.00   0.50    2.50    --  108.00 -94.00 -30.00  134
 15  \w     92.00 132.00   0.50    2.50    --  108.00 -30.00  60.00   80
 16  \w     41.00  69.00   0.50    2.50    --  108.00 -30.00  60.00   56
 17  \w     46.00 116.00   0.50    2.50    --  108.00 -45.00 -60.00  140
 18  \w     82.00 110.00   0.50    2.50    --  108.00 -94.00 150.00   56
 19  \w     71.00 105.00   0.50    2.50    --  108.00 -94.00  30.00   68
 20  \w     62.00  99.00   0.50    2.50    --  108.00-111.00 150.00   74
 21  \w     83.00 162.00   0.50    2.50    --  108.00  30.00-180.00  158
 22  \w    107.00 160.00   0.50    2.50    --  108.00 111.00  60.00  106
;
_diffrn_measurement_device 'four-circle diffractometer'
_diffrn_measurement_device_type 'Xcalibur, Eos, Gemini'
_diffrn_measurement_method '\w scans'
_diffrn_orient_matrix_type 'CrysAlisPro convention (1999,Acta A55,543-557)'
_diffrn_orient_matrix_UB_11 0.0093913300
_diffrn_orient_matrix_UB_12 -0.0696520677
_diffrn_orient_matrix_UB_13 0.0679940877
_diffrn_orient_matrix_UB_21 -0.0492896574
_diffrn_orient_matrix_UB_22 0.0573207736
_diffrn_orient_matrix_UB_23 -0.0049143706
_diffrn_orient_matrix_UB_31 -0.0221531891
_diffrn_orient_matrix_UB_32 -0.1570346586
_diffrn_orient_matrix_UB_33 -0.0319457309
_diffrn_radiation_monochromator graphite
_diffrn_radiation_probe x-ray
_diffrn_radiation_type CuK\a
_diffrn_radiation_wavelength 1.54184
_diffrn_reflns_av_R_equivalents 0.0235
_diffrn_reflns_av_unetI/netI 0.0257
_diffrn_reflns_Laue_measured_fraction_full 0.996
_diffrn_reflns_Laue_measured_fraction_max 0.996
_diffrn_reflns_limit_h_max 33
_diffrn_reflns_limit_h_min -36
_diffrn_reflns_limit_k_max 6
_diffrn_reflns_limit_k_min -10
_diffrn_reflns_limit_l_max 26
_diffrn_reflns_limit_l_min -26
_diffrn_reflns_number 11203
_diffrn_reflns_point_group_measured_fraction_full 0.996
_diffrn_reflns_point_group_measured_fraction_max 0.996
_diffrn_reflns_theta_full 67.077
_diffrn_reflns_theta_max 67.077
_diffrn_reflns_theta_min 4.256
_diffrn_source 'fine-focus sealed X-ray tube'
_diffrn_source_type 'Enhance (Cu) X-ray Source'
_exptl_absorpt_coefficient_mu 1.422
_exptl_absorpt_correction_T_max 1.00000
_exptl_absorpt_correction_T_min 0.87522
_exptl_absorpt_correction_type multi-scan
_exptl_absorpt_process_details
;
CrysAlisPro 1.171.40.53 (Rigaku Oxford Diffraction, 2019)
Empirical absorption correction using spherical harmonics,
 implemented in SCALE3 ABSPACK scaling algorithm.
;
_exptl_crystal_colour colourless
_exptl_crystal_colour_primary colourless
_exptl_crystal_density_diffrn 1.313
_exptl_crystal_description block
_exptl_crystal_F_000 2192
_exptl_crystal_size_max 0.19
_exptl_crystal_size_mid 0.15
_exptl_crystal_size_min 0.12
_refine_diff_density_max 0.227
_refine_diff_density_min -0.473
_refine_diff_density_rms 0.051
_refine_ls_extinction_method none
_refine_ls_goodness_of_fit_ref 1.044
_refine_ls_hydrogen_treatment constr
_refine_ls_matrix_type full
_refine_ls_number_parameters 340
_refine_ls_number_reflns 4716
_refine_ls_number_restraints 5
_refine_ls_restrained_S_all 1.045
_refine_ls_R_factor_all 0.0599
_refine_ls_R_factor_gt 0.0517
_refine_ls_shift/su_max 0.000
_refine_ls_shift/su_mean 0.000
_refine_ls_structure_factor_coef Fsqd
_refine_ls_weighting_details 'w=1/[\s^2^(Fo^2^)+(0.0802P)^2^+3.4767P] where P=(Fo^2^+2Fc^2^)/3'
_refine_ls_weighting_scheme calc
_refine_ls_wR_factor_gt 0.1409
_refine_ls_wR_factor_ref 0.1518
_reflns_Friedel_coverage 0.000
_reflns_number_gt 4002
_reflns_number_total 4716
_reflns_threshold_expression 'I > 2\s(I)'
_cod_data_source_file jo0c01592_si_002.cif
_cod_data_source_block 201908201a
_cod_original_cell_volume 5296.82(13)
_cod_database_code 4038747
_shelx_shelxl_version_number 2014/7
_chemical_oxdiff_formula c20h20n4o4s1
_shelx_space_group_comment
;
The symmetry employed for this shelxl refinement is uniquely defined
by the following loop, which should always be used as a source of
symmetry information in preference to the above space-group names.
They are only intended as comments.
;
_shelx_estimated_absorpt_t_max 0.848
_shelx_estimated_absorpt_t_min 0.774
_reflns_odcompleteness_completeness 99.59
_reflns_odcompleteness_iscentric 1
_reflns_odcompleteness_theta 66.97
_olex2_refinement_description
;
1. Fixed Uiso
 At 1.2 times of:
  All C(H) groups, All C(H,H) groups, All N(H,H) groups
 At 1.5 times of:
  All C(H,H,H) groups
2. Restrained distances
 O4A-C17A
 1.2 with sigma of 0.02
 C17-C18
 1.5 with sigma of 0.02
 C17A-C18A
 1.5 with sigma of 0.02
 C17A-N3
 1.4 with sigma of 0.02
 C17-N3
 1.4 with sigma of 0.02
3. Uiso/Uaniso restraints and constraints
Uanis(C10) = Uanis(C10A)
Uanis(C9) = Uanis(C9A)
Uanis(C7) = Uanis(C7A)
Uanis(C6) = Uanis(C6A)
Uanis(C8) = Uanis(C8A)
Uanis(C18) = Uanis(C18A)
Uanis(C23) = Uanis(C23A)
Uanis(C22) = Uanis(C22A)
Uanis(C21) = Uanis(C21A)
Uanis(C20) = Uanis(C20A)
Uanis(C19) = Uanis(C19A)
Uanis(C17) = Uanis(C17A)
Uanis(O4) = Uanis(O4A)
Uanis(C5) = Uanis(C5A)
4. Others
 Sof(C5A)=Sof(C6A)=Sof(H6A)=Sof(C7A)=Sof(H7A)=Sof(C8A)=Sof(H8A)=Sof(C9A)=
 Sof(H9A)=Sof(C10A)=Sof(H10A)=1-FVAR(1)
 Sof(C5)=Sof(C10)=Sof(H10)=Sof(C9)=Sof(H9)=Sof(C8)=Sof(H8)=Sof(C7)=Sof(H7)=
 Sof(C6)=Sof(H6)=FVAR(1)
 Sof(C17A)=Sof(C18A)=Sof(C23A)=Sof(H23A)=Sof(C22A)=Sof(H22A)=Sof(C21A)=
 Sof(H21A)=Sof(C20A)=Sof(H20A)=Sof(C19A)=Sof(H19A)=Sof(H3BB)=Sof(O4A)=1-FVAR(2)
 Sof(C17)=Sof(C18)=Sof(C23)=Sof(H23)=Sof(C22)=Sof(H22)=Sof(C21)=Sof(H21)=
 Sof(C20)=Sof(H20)=Sof(C19)=Sof(H19)=Sof(H3AA)=Sof(O4)=FVAR(2)
5.a Secondary CH2 refined with riding coordinates:
 C3(H3A,H3B)
5.b Aromatic/amide H refined with riding coordinates:
 C10(H10), C9(H9), C8(H8), C7(H7), C6(H6), C12(H12), C13(H13), C14(H14),
 C15(H15), C16(H16), C23(H23), C22(H22), C21(H21), C20(H20), C19(H19),
 C23A(H23A), C22A(H22A), C21A(H21A), C20A(H20A), C19A(H19A), C25(H25), C26(H26),
  C28(H28), C29(H29), N3(H3AA), N3(H3BB), C6A(H6A), C7A(H7A), C8A(H8A),
 C9A(H9A), C10A(H10A)
5.c Fitted hexagon refined as free rotating group:
 C5(C10,C9,C8,C7,C6), C18(C23,C22,C21,C20,C19), C18A(C23A,C22A,C21A,C20A,C19A),
  C5A(C6A,C7A,C8A,C9A,C10A)
5.d Idealised Me refined as rotating group:
 C30(H30A,H30B,H30C)
;
_olex2_submission_special_instructions 'No special instructions were received'
_oxdiff_exptl_absorpt_empirical_details
;
Empirical correction (ABSPACK) includes:
- Absorption correction using spherical harmonics
- Frame scaling
;
_oxdiff_exptl_absorpt_empirical_full_max 1.264
_oxdiff_exptl_absorpt_empirical_full_min 0.870

loop_
_space_group_symop_operation_xyz
'x, y, z'
'-x, y, -z+1/2'
'x+1/2, y+1/2, z'
'-x+1/2, y+1/2, -z+1/2'
'-x, -y, -z'
'x, -y, z-1/2'
'-x+1/2, -y+1/2, -z'
'x+1/2, -y+1/2, z-1/2'

loop_
_atom_site_label
_atom_site_type_symbol
_atom_site_fract_x
_atom_site_fract_y
_atom_site_fract_z
_atom_site_U_iso_or_equiv
_atom_site_adp_type
_atom_site_occupancy
_atom_site_site_symmetry_order
_atom_site_calc_flag
_atom_site_refinement_flags_posn
_atom_site_refinement_flags_adp
_atom_site_refinement_flags_occupancy
_atom_site_disorder_assembly
_atom_site_disorder_group
C1 C 0.36888(7) 0.1527(2) 0.14250(10) 0.0426(4) Uani 1 1 d . . . . .
C2 C 0.38634(7) 0.2741(2) 0.19792(10) 0.0415(4) Uani 1 1 d . . . . .
C3 C 0.41913(8) 0.1903(3) 0.26014(11) 0.0537(5) Uani 1 1 d . . . . .
H3A H 0.4474 0.1521 0.2546 0.064 Uiso 1 1 calc R . . . .
H3B H 0.4290 0.2627 0.2968 0.064 Uiso 1 1 calc R . . . .
C4 C 0.39233(8) 0.0560(2) 0.27288(10) 0.0483(5) Uani 1 1 d . . . . .
C5 C 0.38919(12) 0.0146(3) 0.33798(11) 0.0446(9) Uani 0.655(4) 1 d . . P A 1
C10 C 0.40938(15) 0.1161(3) 0.39059(14) 0.0746(13) Uani 0.655(4) 1 d G . P A 1
H10 H 0.4222 0.2115 0.3848 0.090 Uiso 0.655(4) 1 calc R . P A 1
C9 C 0.41039(17) 0.0751(3) 0.45179(12) 0.0920(17) Uani 0.655(4) 1 d G . P A 1
H9 H 0.4239 0.1430 0.4870 0.110 Uiso 0.655(4) 1 calc R . P A 1
C8 C 0.39119(14) -0.0674(4) 0.46038(13) 0.0794(16) Uani 0.655(4) 1 d G . P A 1
H8 H 0.3919 -0.0948 0.5013 0.095 Uiso 0.655(4) 1 calc R . P A 1
C7 C 0.37099(13) -0.1689(4) 0.40776(16) 0.0775(13) Uani 0.655(4) 1 d G . P A 1
H7 H 0.3582 -0.2642 0.4135 0.093 Uiso 0.655(4) 1 calc R . P A 1
C6 C 0.36999(12) -0.1279(4) 0.34656(13) 0.0645(12) Uani 0.655(4) 1 d G . P A 1
H6 H 0.3565 -0.1958 0.3114 0.077 Uiso 0.655(4) 1 calc R . P A 1
C11 C 0.34336(7) 0.3439(2) 0.20828(10) 0.0448(4) Uani 1 1 d . . . . .
C12 C 0.29733(9) 0.3039(3) 0.16962(15) 0.0694(7) Uani 1 1 d . . . . .
H12 H 0.2915 0.2343 0.1350 0.083 Uiso 1 1 calc R . . . .
C13 C 0.25939(11) 0.3667(5) 0.1818(2) 0.0976(11) Uani 1 1 d . . . . .
H13 H 0.2285 0.3385 0.1551 0.117 Uiso 1 1 calc R . . . .
C14 C 0.26652(15) 0.4674(4) 0.2314(2) 0.0987(12) Uani 1 1 d . . . . .
H14 H 0.2408 0.5086 0.2391 0.118 Uiso 1 1 calc R . . . .
C15 C 0.31174(15) 0.5079(4) 0.27004(18) 0.0927(11) Uani 1 1 d . . . . .
H15 H 0.3170 0.5774 0.3045 0.111 Uiso 1 1 calc R . . . .
C16 C 0.35033(11) 0.4474(3) 0.25900(14) 0.0691(7) Uani 1 1 d . . . . .
H16 H 0.3811 0.4768 0.2860 0.083 Uiso 1 1 calc R . . . .
C17 C 0.4488(6) 0.3881(11) 0.1625(11) 0.0469(18) Uani 0.522(4) 1 d D . P B 1
C17A C 0.4467(7) 0.3444(12) 0.1595(13) 0.0469(18) Uani 0.478(4) 1 d D . P B 2
C18 C 0.4689(2) 0.5304(5) 0.1443(3) 0.0481(13) Uani 0.522(4) 1 d D . P B 1
C23 C 0.4935(2) 0.5091(5) 0.1035(3) 0.0727(15) Uani 0.522(4) 1 d G . P B 1
H23 H 0.4970 0.4086 0.0894 0.087 Uiso 0.522(4) 1 calc R . P B 1
C22 C 0.5127(2) 0.6378(6) 0.0837(3) 0.092(2) Uani 0.522(4) 1 d G . P B 1
H22 H 0.5291 0.6235 0.0564 0.111 Uiso 0.522(4) 1 calc R . P B 1
C21 C 0.5074(2) 0.7879(6) 0.1048(3) 0.098(2) Uani 0.522(4) 1 d G . P B 1
H21 H 0.5203 0.8740 0.0916 0.118 Uiso 0.522(4) 1 calc R . P B 1
C20 C 0.4829(2) 0.8093(5) 0.1456(3) 0.0876(17) Uani 0.522(4) 1 d G . P B 1
H20 H 0.4793 0.9097 0.1597 0.105 Uiso 0.522(4) 1 calc R . P B 1
C19 C 0.4636(2) 0.6805(5) 0.1654(3) 0.0634(15) Uani 0.522(4) 1 d G . P B 1
H19 H 0.4472 0.6948 0.1927 0.076 Uiso 0.522(4) 1 calc R . P B 1
C18A C 0.4721(2) 0.4732(5) 0.1404(4) 0.0481(13) Uani 0.478(4) 1 d D . P B 2
C23A C 0.4957(2) 0.4323(5) 0.1000(4) 0.0727(15) Uani 0.478(4) 1 d G . P B 2
H23A H 0.4945 0.3294 0.0854 0.087 Uiso 0.478(4) 1 calc R . P B 2
C22A C 0.5211(2) 0.5454(7) 0.0816(3) 0.092(2) Uani 0.478(4) 1 d G . P B 2
H22A H 0.5369 0.5181 0.0545 0.111 Uiso 0.478(4) 1 calc R . P B 2
C21A C 0.5229(2) 0.6993(7) 0.1035(3) 0.098(2) Uani 0.478(4) 1 d G . P B 2
H21A H 0.5399 0.7749 0.0911 0.118 Uiso 0.478(4) 1 calc R . P B 2
C20A C 0.4993(2) 0.7401(6) 0.1439(3) 0.0876(17) Uani 0.478(4) 1 d G . P B 2
H20A H 0.5005 0.8431 0.1585 0.105 Uiso 0.478(4) 1 calc R . P B 2
C19A C 0.4739(2) 0.6271(6) 0.1624(3) 0.0634(15) Uani 0.478(4) 1 d G . P B 2
H19A H 0.4582 0.6544 0.1894 0.076 Uiso 0.478(4) 1 calc R . P B 2
C24 C 0.28235(9) -0.1197(2) 0.08156(10) 0.0556(5) Uani 1 1 d . . . . .
C25 C 0.26029(11) -0.0256(3) 0.02722(13) 0.0729(7) Uani 1 1 d . . . . .
H25 H 0.2778 0.0181 0.0051 0.088 Uiso 1 1 calc R . . . .
C26 C 0.21261(12) 0.0022(4) 0.00645(14) 0.0828(9) Uani 1 1 d . . . . .
H26 H 0.1979 0.0664 -0.0297 0.099 Uiso 1 1 calc R . . . .
C27 C 0.18582(11) -0.0629(4) 0.03804(14) 0.0790(8) Uani 1 1 d . . . . .
C28 C 0.20850(11) -0.1588(4) 0.09194(15) 0.0813(8) Uani 1 1 d . . . . .
H28 H 0.1908 -0.2041 0.1135 0.098 Uiso 1 1 calc R . . . .
C29 C 0.25676(10) -0.1878(3) 0.11399(12) 0.0688(7) Uani 1 1 d . . . . .
H29 H 0.2717 -0.2520 0.1501 0.083 Uiso 1 1 calc R . . . .
C30 C 0.13288(13) -0.0359(5) 0.0133(2) 0.1117(13) Uani 1 1 d . . . . .
H30A H 0.1261 0.0727 0.0015 0.168 Uiso 1 1 calc GR . . . .
H30B H 0.1216 -0.0625 0.0469 0.168 Uiso 1 1 calc GR . . . .
H30C H 0.1172 -0.1007 -0.0244 0.168 Uiso 1 1 calc GR . . . .
N1 N 0.36791(7) -0.00168(18) 0.16459(8) 0.0478(4) Uani 1 1 d . . . . .
N2 N 0.36746(7) -0.03542(19) 0.22678(8) 0.0506(4) Uani 1 1 d . . . . .
N3 N 0.41114(6) 0.3995(2) 0.17943(9) 0.0487(4) Uani 1 1 d D . . . .
H3AA H 0.4003 0.4929 0.1793 0.058 Uiso 0.522(4) 1 calc R . P B 1
H3BB H 0.4046 0.4976 0.1807 0.058 Uiso 0.478(4) 1 calc R . P B 2
O1 O 0.35561(6) 0.18588(18) 0.08563(7) 0.0551(4) Uani 1 1 d . . . . .
O2 O 0.36075(8) -0.1313(2) 0.05968(9) 0.0734(5) Uani 1 1 d . . . . .
O3 O 0.35513(7) -0.29074(17) 0.14899(9) 0.0645(4) Uani 1 1 d . . . . .
O4 O 0.4649(5) 0.2549(10) 0.1618(8) 0.0660(15) Uani 0.522(4) 1 d . . P B 1
O4A O 0.4580(5) 0.2077(10) 0.1579(9) 0.0660(15) Uani 0.478(4) 1 d D . P B 2
S1 S 0.34366(2) -0.15180(6) 0.11020(3) 0.05372(19) Uani 1 1 d . . . . .
C5A C 0.4018(3) 0.0354(8) 0.3418(2) 0.0446(9) Uani 0.345(4) 1 d . . P A 2
C6A C 0.3679(2) -0.0560(8) 0.3532(3) 0.0645(12) Uani 0.345(4) 1 d G . P A 2
H6A H 0.3424 -0.0976 0.3182 0.077 Uiso 0.345(4) 1 calc R . P A 2
C7A C 0.3721(2) -0.0853(9) 0.4169(4) 0.0775(13) Uani 0.345(4) 1 d G . P A 2
H7A H 0.3494 -0.1465 0.4245 0.093 Uiso 0.345(4) 1 calc R . P A 2
C8A C 0.4102(3) -0.0232(9) 0.4691(3) 0.0794(16) Uani 0.345(4) 1 d G . P A 2
H8A H 0.4130 -0.0428 0.5117 0.095 Uiso 0.345(4) 1 calc R . P A 2
C9A C 0.4441(3) 0.0683(8) 0.4577(2) 0.0920(17) Uani 0.345(4) 1 d G . P A 2
H9A H 0.4696 0.1098 0.4927 0.110 Uiso 0.345(4) 1 calc R . P A 2
C10A C 0.4399(3) 0.0976(7) 0.3941(3) 0.0746(13) Uani 0.345(4) 1 d G . P A 2
H10A H 0.4625 0.1588 0.3864 0.090 Uiso 0.345(4) 1 calc R . P A 2

loop_
_atom_site_aniso_label
_atom_site_aniso_U_11
_atom_site_aniso_U_22
_atom_site_aniso_U_33
_atom_site_aniso_U_23
_atom_site_aniso_U_13
_atom_site_aniso_U_12
C1 0.0473(10) 0.0348(9) 0.0491(11) 0.0072(8) 0.0223(8) 0.0054(8)
C2 0.0422(9) 0.0331(9) 0.0505(10) 0.0061(8) 0.0194(8) 0.0002(7)
C3 0.0504(11) 0.0527(12) 0.0514(11) 0.0097(10) 0.0123(9) 0.0006(9)
C4 0.0574(12) 0.0385(10) 0.0488(11) 0.0098(9) 0.0203(9) 0.0109(9)
C5 0.044(2) 0.0426(15) 0.0479(12) 0.0086(10) 0.0188(12) 0.0069(15)
C10 0.120(4) 0.0553(18) 0.0604(18) -0.0044(15) 0.047(3) -0.006(2)
C9 0.155(5) 0.078(2) 0.060(2) -0.0097(18) 0.059(3) -0.002(4)
C8 0.105(4) 0.090(3) 0.062(2) 0.019(2) 0.054(3) 0.024(3)
C7 0.089(2) 0.080(3) 0.073(2) 0.025(3) 0.0415(19) -0.008(3)
C6 0.0703(17) 0.065(3) 0.0567(16) 0.012(2) 0.0222(14) -0.019(2)
C11 0.0535(11) 0.0320(9) 0.0567(11) 0.0067(8) 0.0299(9) -0.0009(8)
C12 0.0499(13) 0.0706(16) 0.0905(18) -0.0111(14) 0.0302(12) -0.0011(11)
C13 0.0600(17) 0.109(3) 0.137(3) -0.002(2) 0.0532(19) 0.0066(16)
C14 0.105(3) 0.086(2) 0.147(3) 0.013(2) 0.094(3) 0.0203(19)
C15 0.140(3) 0.0709(19) 0.101(2) -0.0100(17) 0.084(2) 0.0108(19)
C16 0.0863(18) 0.0564(14) 0.0730(16) -0.0086(12) 0.0399(14) -0.0015(12)
C17 0.0396(17) 0.036(5) 0.064(2) 0.008(6) 0.0188(18) -0.003(4)
C17A 0.0396(17) 0.036(5) 0.064(2) 0.008(6) 0.0188(18) -0.003(4)
C18 0.0369(13) 0.039(4) 0.0638(16) 0.010(3) 0.0141(11) -0.004(2)
C23 0.0562(17) 0.080(4) 0.092(2) 0.014(4) 0.0400(16) -0.005(3)
C22 0.070(3) 0.118(6) 0.101(3) 0.025(5) 0.046(2) -0.022(4)
C21 0.080(4) 0.102(5) 0.108(3) 0.028(5) 0.031(3) -0.043(4)
C20 0.075(4) 0.063(4) 0.111(3) 0.007(3) 0.021(3) -0.026(3)
C19 0.052(3) 0.052(4) 0.082(2) 0.005(3) 0.0215(18) -0.012(3)
C18A 0.0369(13) 0.039(4) 0.0638(16) 0.010(3) 0.0141(11) -0.004(2)
C23A 0.0562(17) 0.080(4) 0.092(2) 0.014(4) 0.0400(16) -0.005(3)
C22A 0.070(3) 0.118(6) 0.101(3) 0.025(5) 0.046(2) -0.022(4)
C21A 0.080(4) 0.102(5) 0.108(3) 0.028(5) 0.031(3) -0.043(4)
C20A 0.075(4) 0.063(4) 0.111(3) 0.007(3) 0.021(3) -0.026(3)
C19A 0.052(3) 0.052(4) 0.082(2) 0.005(3) 0.0215(18) -0.012(3)
C24 0.0803(15) 0.0381(10) 0.0449(11) -0.0059(9) 0.0203(11) -0.0021(10)
C25 0.096(2) 0.0579(14) 0.0544(13) 0.0064(11) 0.0173(13) -0.0079(13)
C26 0.089(2) 0.0660(17) 0.0673(16) 0.0054(14) 0.0009(15) 0.0038(14)
C27 0.0830(18) 0.0706(17) 0.0656(16) -0.0196(14) 0.0088(14) 0.0122(14)
C28 0.0790(18) 0.096(2) 0.0724(17) -0.0062(15) 0.0330(15) 0.0041(16)
C29 0.0844(18) 0.0684(15) 0.0543(13) 0.0077(12) 0.0276(12) 0.0061(13)
C30 0.090(2) 0.108(3) 0.113(3) -0.030(2) 0.012(2) 0.023(2)
N1 0.0682(11) 0.0331(8) 0.0453(9) 0.0063(7) 0.0254(8) 0.0019(7)
N2 0.0739(12) 0.0348(8) 0.0488(9) 0.0070(7) 0.0298(9) 0.0036(8)
N3 0.0437(9) 0.0407(9) 0.0652(11) 0.0065(8) 0.0248(8) -0.0039(7)
O1 0.0763(10) 0.0443(8) 0.0457(8) 0.0092(6) 0.0246(7) 0.0036(7)
O2 0.1121(15) 0.0553(10) 0.0729(11) -0.0083(8) 0.0577(11) -0.0017(9)
O3 0.0893(12) 0.0333(8) 0.0746(11) 0.0048(7) 0.0358(9) 0.0092(7)
O4 0.058(4) 0.049(5) 0.102(2) 0.015(5) 0.043(3) 0.009(3)
O4A 0.058(4) 0.049(5) 0.102(2) 0.015(5) 0.043(3) 0.009(3)
S1 0.0805(4) 0.0331(3) 0.0545(3) -0.0012(2) 0.0336(3) 0.0029(2)
C5A 0.044(2) 0.0426(15) 0.0479(12) 0.0086(10) 0.0188(12) 0.0069(15)
C6A 0.0703(17) 0.065(3) 0.0567(16) 0.012(2) 0.0222(14) -0.019(2)
C7A 0.089(2) 0.080(3) 0.073(2) 0.025(3) 0.0415(19) -0.008(3)
C8A 0.105(4) 0.090(3) 0.062(2) 0.019(2) 0.054(3) 0.024(3)
C9A 0.155(5) 0.078(2) 0.060(2) -0.0097(18) 0.059(3) -0.002(4)
C10A 0.120(4) 0.0553(18) 0.0604(18) -0.0044(15) 0.047(3) -0.006(2)

loop_
_atom_type_symbol
_atom_type_description
_atom_type_scat_dispersion_real
_atom_type_scat_dispersion_imag
_atom_type_scat_source
C C 0.0181 0.0091 'International Tables Vol C Tables 4.2.6.8 and 6.1.1.4'
H H 0.0000 0.0000 'International Tables Vol C Tables 4.2.6.8 and 6.1.1.4'
N N 0.0311 0.0180 'International Tables Vol C Tables 4.2.6.8 and 6.1.1.4'
O O 0.0492 0.0322 'International Tables Vol C Tables 4.2.6.8 and 6.1.1.4'
S S 0.3331 0.5567 'International Tables Vol C Tables 4.2.6.8 and 6.1.1.4'

loop_
_geom_angle_atom_site_label_1
_geom_angle_atom_site_label_2
_geom_angle_atom_site_label_3
_geom_angle
_geom_angle_site_symmetry_1
_geom_angle_site_symmetry_3
_geom_angle_publ_flag
N1 C1 C2 113.36(16) . . ?
O1 C1 C2 123.76(17) . . ?
O1 C1 N1 122.83(18) . . ?
C3 C2 C1 108.24(16) . . ?
C3 C2 C11 110.08(17) . . ?
C11 C2 C1 109.17(16) . . ?
N3 C2 C1 108.98(16) . . ?
N3 C2 C3 111.48(16) . . ?
N3 C2 C11 108.87(15) . . ?
C2 C3 H3A 110.1 . . ?
C2 C3 H3B 110.1 . . ?
H3A C3 H3B 108.4 . . ?
C4 C3 C2 108.20(17) . . ?
C4 C3 H3A 110.1 . . ?
C4 C3 H3B 110.1 . . ?
C3 C4 C5 126.4(2) . . ?
N2 C4 C3 120.92(19) . . ?
N2 C4 C5 112.6(2) . . ?
N2 C4 C5A 125.9(3) . . ?
C5A C4 C3 112.9(3) . . ?
C10 C5 C4 118.89(18) . . ?
C10 C5 C6 120.0 . . ?
C6 C5 C4 120.91(18) . . ?
C5 C10 H10 120.0 . . ?
C5 C10 C9 120.0 . . ?
C9 C10 H10 120.0 . . ?
C10 C9 H9 120.0 . . ?
C8 C9 C10 120.0 . . ?
C8 C9 H9 120.0 . . ?
C9 C8 H8 120.0 . . ?
C7 C8 C9 120.0 . . ?
C7 C8 H8 120.0 . . ?
C8 C7 H7 120.0 . . ?
C8 C7 C6 120.0 . . ?
C6 C7 H7 120.0 . . ?
C5 C6 H6 120.0 . . ?
C7 C6 C5 120.0 . . ?
C7 C6 H6 120.0 . . ?
C12 C11 C2 122.3(2) . . ?
C12 C11 C16 117.8(2) . . ?
C16 C11 C2 119.8(2) . . ?
C11 C12 H12 119.8 . . ?
C11 C12 C13 120.5(3) . . ?
C13 C12 H12 119.8 . . ?
C12 C13 H13 119.4 . . ?
C14 C13 C12 121.3(3) . . ?
C14 C13 H13 119.4 . . ?
C13 C14 H14 120.5 . . ?
C13 C14 C15 119.0(3) . . ?
C15 C14 H14 120.5 . . ?
C14 C15 H15 119.5 . . ?
C14 C15 C16 121.1(3) . . ?
C16 C15 H15 119.5 . . ?
C11 C16 C15 120.4(3) . . ?
C11 C16 H16 119.8 . . ?
C15 C16 H16 119.8 . . ?
N3 C17 C18 120.3(8) . . ?
O4 C17 C18 122.6(10) . . ?
O4 C17 N3 117.1(10) . . ?
N3 C17A C18A 113.1(7) . . ?
O4A C17A C18A 120.6(11) . . ?
O4A C17A N3 126.2(12) . . ?
C23 C18 C17 116.9(6) . . ?
C23 C18 C19 120.0 . . ?
C19 C18 C17 123.1(6) . . ?
C18 C23 H23 120.0 . . ?
C22 C23 C18 120.0 . . ?
C22 C23 H23 120.0 . . ?
C23 C22 H22 120.0 . . ?
C23 C22 C21 120.0 . . ?
C21 C22 H22 120.0 . . ?
C22 C21 H21 120.0 . . ?
C22 C21 C20 120.0 . . ?
C20 C21 H21 120.0 . . ?
C21 C20 H20 120.0 . . ?
C21 C20 C19 120.0 . . ?
C19 C20 H20 120.0 . . ?
C18 C19 H19 120.0 . . ?
C20 C19 C18 120.0 . . ?
C20 C19 H19 120.0 . . ?
C23A C18A C17A 116.8(7) . . ?
C23A C18A C19A 120.0 . . ?
C19A C18A C17A 123.2(7) . . ?
C18A C23A H23A 120.0 . . ?
C22A C23A C18A 120.0 . . ?
C22A C23A H23A 120.0 . . ?
C23A C22A H22A 120.0 . . ?
C23A C22A C21A 120.0 . . ?
C21A C22A H22A 120.0 . . ?
C22A C21A H21A 120.0 . . ?
C22A C21A C20A 120.0 . . ?
C20A C21A H21A 120.0 . . ?
C21A C20A H20A 120.0 . . ?
C21A C20A C19A 120.0 . . ?
C19A C20A H20A 120.0 . . ?
C18A C19A H19A 120.0 . . ?
C20A C19A C18A 120.0 . . ?
C20A C19A H19A 120.0 . . ?
C25 C24 S1 119.9(2) . . ?
C29 C24 C25 121.0(3) . . ?
C29 C24 S1 119.03(19) . . ?
C24 C25 H25 120.3 . . ?
C26 C25 C24 119.4(3) . . ?
C26 C25 H25 120.3 . . ?
C25 C26 H26 119.4 . . ?
C25 C26 C27 121.3(3) . . ?
C27 C26 H26 119.4 . . ?
C26 C27 C28 118.5(3) . . ?
C26 C27 C30 120.8(3) . . ?
C28 C27 C30 120.7(3) . . ?
C27 C28 H28 119.4 . . ?
C29 C28 C27 121.2(3) . . ?
C29 C28 H28 119.4 . . ?
C24 C29 C28 118.6(3) . . ?
C24 C29 H29 120.7 . . ?
C28 C29 H29 120.7 . . ?
C27 C30 H30A 109.5 . . ?
C27 C30 H30B 109.5 . . ?
C27 C30 H30C 109.5 . . ?
H30A C30 H30B 109.5 . . ?
H30A C30 H30C 109.5 . . ?
H30B C30 H30C 109.5 . . ?
C1 N1 N2 122.61(16) . . ?
C1 N1 S1 120.74(14) . . ?
N2 N1 S1 111.82(12) . . ?
C4 N2 N1 115.64(17) . . ?
C2 N3 H3AA 115.9 . . ?
C2 N3 H3BB 123.5 . . ?
C17 N3 C2 128.2(4) . . ?
C17 N3 H3AA 115.9 . . ?
C17A N3 C2 113.1(4) . . ?
C17A N3 H3BB 123.5 . . ?
N1 S1 C24 104.46(9) . . ?
O2 S1 C24 111.08(12) . . ?
O2 S1 N1 105.96(10) . . ?
O2 S1 O3 120.07(11) . . ?
O3 S1 C24 109.19(11) . . ?
O3 S1 N1 104.70(10) . . ?
C6A C5A C4 113.5(4) . . ?
C6A C5A C10A 120.0 . . ?
C10A C5A C4 126.5(4) . . ?
C5A C6A H6A 120.0 . . ?
C5A C6A C7A 120.0 . . ?
C7A C6A H6A 120.0 . . ?
C6A C7A H7A 120.0 . . ?
C6A C7A C8A 120.0 . . ?
C8A C7A H7A 120.0 . . ?
C7A C8A H8A 120.0 . . ?
C9A C8A C7A 120.0 . . ?
C9A C8A H8A 120.0 . . ?
C8A C9A H9A 120.0 . . ?
C8A C9A C10A 120.0 . . ?
C10A C9A H9A 120.0 . . ?
C5A C10A H10A 120.0 . . ?
C9A C10A C5A 120.0 . . ?
C9A C10A H10A 120.0 . . ?

loop_
_geom_bond_atom_site_label_1
_geom_bond_atom_site_label_2
_geom_bond_distance
_geom_bond_site_symmetry_2
_geom_bond_publ_flag
C1 C2 1.535(3) . ?
C1 N1 1.406(2) . ?
C1 O1 1.200(2) . ?
C2 C3 1.532(3) . ?
C2 C11 1.532(3) . ?
C2 N3 1.454(2) . ?
C3 H3A 0.9700 . ?
C3 H3B 0.9700 . ?
C3 C4 1.493(3) . ?
C4 C5 1.524(3) . ?
C4 N2 1.275(3) . ?
C4 C5A 1.452(5) . ?
C5 C10 1.3900 . ?
C5 C6 1.3900 . ?
C10 H10 0.9300 . ?
C10 C9 1.3900 . ?
C9 H9 0.9300 . ?
C9 C8 1.3900 . ?
C8 H8 0.9300 . ?
C8 C7 1.3900 . ?
C7 H7 0.9300 . ?
C7 C6 1.3900 . ?
C6 H6 0.9300 . ?
C11 C12 1.374(3) . ?
C11 C16 1.379(3) . ?
C12 H12 0.9300 . ?
C12 C13 1.389(4) . ?
C13 H13 0.9300 . ?
C13 C14 1.344(5) . ?
C14 H14 0.9300 . ?
C14 C15 1.356(5) . ?
C15 H15 0.9300 . ?
C15 C16 1.388(4) . ?
C16 H16 0.9300 . ?
C17 C18 1.481(9) . ?
C17 N3 1.339(11) . ?
C17 O4 1.236(13) . ?
C17A C18A 1.493(11) . ?
C17A N3 1.398(13) . ?
C17A O4A 1.217(13) . ?
C18 C23 1.3900 . ?
C18 C19 1.3900 . ?
C23 H23 0.9300 . ?
C23 C22 1.3900 . ?
C22 H22 0.9300 . ?
C22 C21 1.3900 . ?
C21 H21 0.9300 . ?
C21 C20 1.3900 . ?
C20 H20 0.9300 . ?
C20 C19 1.3900 . ?
C19 H19 0.9300 . ?
C18A C23A 1.3900 . ?
C18A C19A 1.3900 . ?
C23A H23A 0.9300 . ?
C23A C22A 1.3900 . ?
C22A H22A 0.9300 . ?
C22A C21A 1.3900 . ?
C21A H21A 0.9300 . ?
C21A C20A 1.3900 . ?
C20A H20A 0.9300 . ?
C20A C19A 1.3900 . ?
C19A H19A 0.9300 . ?
C24 C25 1.386(3) . ?
C24 C29 1.374(4) . ?
C24 S1 1.746(3) . ?
C25 H25 0.9300 . ?
C25 C26 1.364(4) . ?
C26 H26 0.9300 . ?
C26 C27 1.379(5) . ?
C27 C28 1.391(4) . ?
C27 C30 1.506(5) . ?
C28 H28 0.9300 . ?
C28 C29 1.380(4) . ?
C29 H29 0.9300 . ?
C30 H30A 0.9600 . ?
C30 H30B 0.9600 . ?
C30 H30C 0.9600 . ?
N1 N2 1.414(2) . ?
N1 S1 1.7160(17) . ?
N3 H3AA 0.8600 . ?
N3 H3BB 0.8600 . ?
O2 S1 1.4153(18) . ?
O3 S1 1.4238(16) . ?
C5A C6A 1.3900 . ?
C5A C10A 1.3900 . ?
C6A H6A 0.9300 . ?
C6A C7A 1.3900 . ?
C7A H7A 0.9300 . ?
C7A C8A 1.3900 . ?
C8A H8A 0.9300 . ?
C8A C9A 1.3900 . ?
C9A H9A 0.9300 . ?
C9A C10A 1.3900 . ?
C10A H10A 0.9300 . ?

loop_
_geom_hbond_atom_site_label_D
_geom_hbond_atom_site_label_H
_geom_hbond_atom_site_label_A
_geom_hbond_distance_DH
_geom_hbond_distance_HA
_geom_hbond_distance_DA
_geom_hbond_angle_DHA
_geom_hbond_site_symmetry_A
N3 H3AA O3 0.86 2.24 3.069(2) 161.9 1_565

loop_
_geom_torsion_atom_site_label_1
_geom_torsion_atom_site_label_2
_geom_torsion_atom_site_label_3
_geom_torsion_atom_site_label_4
_geom_torsion
_geom_torsion_site_symmetry_1
_geom_torsion_site_symmetry_2
_geom_torsion_site_symmetry_3
_geom_torsion_site_symmetry_4
_geom_torsion_publ_flag
C1 C2 C3 C4 -55.8(2) . . . . ?
C1 C2 C11 C12 -3.1(3) . . . . ?
C1 C2 C11 C16 175.09(19) . . . . ?
C1 C2 N3 C17 -57.0(13) . . . . ?
C1 C2 N3 C17A -52.0(12) . . . . ?
C1 N1 N2 C4 -36.7(3) . . . . ?
C1 N1 S1 C24 -73.43(18) . . . . ?
C1 N1 S1 O2 43.96(19) . . . . ?
C1 N1 S1 O3 171.82(16) . . . . ?
C2 C1 N1 N2 19.7(3) . . . . ?
C2 C1 N1 S1 173.09(13) . . . . ?
C2 C3 C4 C5 -132.7(2) . . . . ?
C2 C3 C4 N2 44.7(3) . . . . ?
C2 C3 C4 C5A -140.8(3) . . . . ?
C2 C11 C12 C13 178.2(3) . . . . ?
C2 C11 C16 C15 -178.1(2) . . . . ?
C3 C2 C11 C12 -121.7(2) . . . . ?
C3 C2 C11 C16 56.4(2) . . . . ?
C3 C2 N3 C17 62.4(13) . . . . ?
C3 C2 N3 C17A 67.4(12) . . . . ?
C3 C4 C5 C10 5.9(3) . . . . ?
C3 C4 C5 C6 -168.9(2) . . . . ?
C3 C4 N2 N1 0.9(3) . . . . ?
C3 C4 C5A C6A 162.4(3) . . . . ?
C3 C4 C5A C10A -17.3(6) . . . . ?
C4 C5 C10 C9 -174.8(3) . . . . ?
C4 C5 C6 C7 174.7(3) . . . . ?
C4 C5A C6A C7A -179.7(6) . . . . ?
C4 C5A C10A C9A 179.7(6) . . . . ?
C5 C4 N2 N1 178.68(19) . . . . ?
C5 C10 C9 C8 0.0 . . . . ?
C10 C5 C6 C7 0.0 . . . . ?
C10 C9 C8 C7 0.0 . . . . ?
C9 C8 C7 C6 0.0 . . . . ?
C8 C7 C6 C5 0.0 . . . . ?
C6 C5 C10 C9 0.0 . . . . ?
C11 C2 C3 C4 63.4(2) . . . . ?
C11 C2 N3 C17 -176.0(13) . . . . ?
C11 C2 N3 C17A -171.0(12) . . . . ?
C11 C12 C13 C14 -0.1(5) . . . . ?
C12 C11 C16 C15 0.1(4) . . . . ?
C12 C13 C14 C15 0.1(6) . . . . ?
C13 C14 C15 C16 0.1(5) . . . . ?
C14 C15 C16 C11 -0.2(5) . . . . ?
C16 C11 C12 C13 0.0(4) . . . . ?
C17 C18 C23 C22 179.1(11) . . . . ?
C17 C18 C19 C20 -179.1(12) . . . . ?
C17A C18A C23A C22A -178.5(12) . . . . ?
C17A C18A C19A C20A 178.4(13) . . . . ?
C18 C17 N3 C2 179.3(9) . . . . ?
C18 C23 C22 C21 0.0 . . . . ?
C23 C18 C19 C20 0.0 . . . . ?
C23 C22 C21 C20 0.0 . . . . ?
C22 C21 C20 C19 0.0 . . . . ?
C21 C20 C19 C18 0.0 . . . . ?
C19 C18 C23 C22 0.0 . . . . ?
C18A C17A N3 C2 180.0(12) . . . . ?
C18A C23A C22A C21A 0.0 . . . . ?
C23A C18A C19A C20A 0.0 . . . . ?
C23A C22A C21A C20A 0.0 . . . . ?
C22A C21A C20A C19A 0.0 . . . . ?
C21A C20A C19A C18A 0.0 . . . . ?
C19A C18A C23A C22A 0.0 . . . . ?
C24 C25 C26 C27 -0.8(4) . . . . ?
C25 C24 C29 C28 -0.9(4) . . . . ?
C25 C24 S1 N1 89.3(2) . . . . ?
C25 C24 S1 O2 -24.5(2) . . . . ?
C25 C24 S1 O3 -159.11(19) . . . . ?
C25 C26 C27 C28 -0.1(4) . . . . ?
C25 C26 C27 C30 -177.8(3) . . . . ?
C26 C27 C28 C29 0.5(5) . . . . ?
C27 C28 C29 C24 0.0(4) . . . . ?
C29 C24 C25 C26 1.3(4) . . . . ?
C29 C24 S1 N1 -90.1(2) . . . . ?
C29 C24 S1 O2 156.10(19) . . . . ?
C29 C24 S1 O3 21.5(2) . . . . ?
C30 C27 C28 C29 178.2(3) . . . . ?
N1 C1 C2 C3 26.8(2) . . . . ?
N1 C1 C2 C11 -93.04(19) . . . . ?
N1 C1 C2 N3 148.18(17) . . . . ?
N2 C4 C5 C10 -171.7(2) . . . . ?
N2 C4 C5 C6 13.5(3) . . . . ?
N2 C4 C5A C6A -23.5(6) . . . . ?
N2 C4 C5A C10A 156.8(4) . . . . ?
N2 N1 S1 C24 82.57(15) . . . . ?
N2 N1 S1 O2 -160.04(15) . . . . ?
N2 N1 S1 O3 -32.18(17) . . . . ?
N3 C2 C3 C4 -175.64(18) . . . . ?
N3 C2 C11 C12 115.8(2) . . . . ?
N3 C2 C11 C16 -66.1(2) . . . . ?
N3 C17 C18 C23 -154.7(13) . . . . ?
N3 C17 C18 C19 24(2) . . . . ?
N3 C17A C18A C23A -158.7(12) . . . . ?
N3 C17A C18A C19A 23(2) . . . . ?
O1 C1 C2 C3 -155.9(2) . . . . ?
O1 C1 C2 C11 84.3(2) . . . . ?
O1 C1 C2 N3 -34.5(3) . . . . ?
O1 C1 N1 N2 -157.6(2) . . . . ?
O1 C1 N1 S1 -4.3(3) . . . . ?
O4 C17 C18 C23 24(3) . . . . ?
O4 C17 C18 C19 -156.9(17) . . . . ?
O4 C17 N3 C2 1(3) . . . . ?
O4A C17A C18A C23A 23(3) . . . . ?
O4A C17A C18A C19A -155.9(19) . . . . ?
O4A C17A N3 C2 -1(3) . . . . ?
S1 C24 C25 C26 -178.1(2) . . . . ?
S1 C24 C29 C28 178.5(2) . . . . ?
S1 N1 N2 C4 167.81(15) . . . . ?
C5A C4 N2 N1 -172.8(4) . . . . ?
C5A C6A C7A C8A 0.0 . . . . ?
C6A C5A C10A C9A 0.0 . . . . ?
C6A C7A C8A C9A 0.0 . . . . ?
C7A C8A C9A C10A 0.0 . . . . ?
C8A C9A C10A C5A 0.0 . . . . ?
C10A C5A C6A C7A 0.0 . . . . ?
